data_1547585
loop_
_publ_author_name
'Zhao, Jie'
'Zhao, Xiao-Jing'
'Cao, Pei'
'Liu, Ji-Kai'
'Wu, Bin'

_publ_section_title
;
 Polycyclic Azetidines and Pyrrolidines via Palladium-Catalyzed
 Intramolecular Amination of Unactivated C(sp3)-H Bonds.
;
_journal_issue 18
_journal_name_full 'Organic letters'
_journal_page_first 4880
_journal_page_last 4883
_journal_paper_doi 10.1021/acs.orglett.7b02339
_journal_volume 19
_journal_year 2017
_chemical_formula_moiety 'C13 H14 N2 O3'
_chemical_formula_sum 'C13 H14 N2 O3'
_chemical_formula_weight 246.26
_chemical_name_systematic
; 
 ? 
;
_space_group_IT_number 2
_symmetry_cell_setting triclinic
_symmetry_space_group_name_Hall '-P 1'
_symmetry_space_group_name_H-M 'P -1'
_atom_sites_solution_hydrogens geom
_atom_sites_solution_primary direct
_atom_sites_solution_secondary difmap
_audit_creation_method SHELXL-97
_cell_angle_alpha 99.556(2)
_cell_angle_beta 103.113(2)
_cell_angle_gamma 102.270(2)
_cell_formula_units_Z 2
_cell_length_a 6.1525(11)
_cell_length_b 9.8018(17)
_cell_length_c 10.5143(19)
_cell_measurement_reflns_used 4581
_cell_measurement_temperature 100(2)
_cell_measurement_theta_max 30.12
_cell_measurement_theta_min 2.18
_cell_volume 587.94(18)
_computing_cell_refinement 'Bruker SAINT'
_computing_data_collection 'Bruker APEX2'
_computing_data_reduction 'Bruker SAINT'
_computing_molecular_graphics 'Bruker SHELXTL'
_computing_publication_material 'Bruker SHELXTL'
_computing_structure_refinement 'SHELXL-97 (Sheldrick, 2008)'
_computing_structure_solution 'SHELXS-97 (Sheldrick, 2008)'
_diffrn_ambient_temperature 100(2)
_diffrn_measured_fraction_theta_full 0.990
_diffrn_measured_fraction_theta_max 0.990
_diffrn_measurement_device_type 'Bruker APEX-II CCD'
_diffrn_measurement_method '\f and \w scans'
_diffrn_radiation_monochromator graphite
_diffrn_radiation_source 'fine-focus sealed tube'
_diffrn_radiation_type MoK\a
_diffrn_radiation_wavelength 0.71073
_diffrn_reflns_av_R_equivalents 0.0234
_diffrn_reflns_av_sigmaI/netI 0.0281
_diffrn_reflns_limit_h_max 8
_diffrn_reflns_limit_h_min -8
_diffrn_reflns_limit_k_max 13
_diffrn_reflns_limit_k_min -13
_diffrn_reflns_limit_l_max 14
_diffrn_reflns_limit_l_min -14
_diffrn_reflns_number 7919
_diffrn_reflns_theta_full 28.99
_diffrn_reflns_theta_max 28.99
_diffrn_reflns_theta_min 2.04
_exptl_absorpt_coefficient_mu 0.100
_exptl_absorpt_correction_T_max 0.9940
_exptl_absorpt_correction_T_min 0.9151
_exptl_absorpt_correction_type multi-scan
_exptl_absorpt_process_details sadabs
_exptl_crystal_colour colourless
_exptl_crystal_density_diffrn 1.391
_exptl_crystal_density_method 'not measured'
_exptl_crystal_description piece
_exptl_crystal_F_000 260
_exptl_crystal_size_max 0.90
_exptl_crystal_size_mid 0.62
_exptl_crystal_size_min 0.06
_refine_diff_density_max 0.374
_refine_diff_density_min -0.277
_refine_diff_density_rms 0.058
_refine_ls_extinction_method none
_refine_ls_goodness_of_fit_ref 1.097
_refine_ls_hydrogen_treatment constr
_refine_ls_matrix_type full
_refine_ls_number_parameters 164
_refine_ls_number_reflns 3099
_refine_ls_number_restraints 0
_refine_ls_restrained_S_all 1.097
_refine_ls_R_factor_all 0.0449
_refine_ls_R_factor_gt 0.0387
_refine_ls_shift/su_max 0.000
_refine_ls_shift/su_mean 0.000
_refine_ls_structure_factor_coef Fsqd
_refine_ls_weighting_details 'calc w=1/[\s^2^(Fo^2^)+(0.0596P)^2^+0.1841P] where P=(Fo^2^+2Fc^2^)/3'
_refine_ls_weighting_scheme calc
_refine_ls_wR_factor_gt 0.1133
_refine_ls_wR_factor_ref 0.1180
_reflns_number_gt 2706
_reflns_number_total 3099
_reflns_threshold_expression >2sigma(I)
_cod_data_source_file ol7b02339_si_005.cif
_cod_data_source_block mo_bwjza141_0m
_cod_depositor_comments
;
The following automatic conversions were performed:

'_symmetry_cell_setting' value 'Triclinic' changed to 'triclinic'
according to
/home/data/users/saulius/crontab/automatic-downloads/current/ACS/lib/dictionaries/cif_core.dic
dictionary named 'cif_core.dic' version 2.4.2 from 2011-04-26.

Automatic conversion script
Id: cif_fix_values 4973 2017-02-22 13:04:09Z antanas 
;
_cod_database_code 1547585

loop_
_symmetry_equiv_pos_as_xyz
'x, y, z'
'-x, -y, -z'

loop_
_atom_site_label
_atom_site_type_symbol
_atom_site_fract_x
_atom_site_fract_y
_atom_site_fract_z
_atom_site_U_iso_or_equiv
_atom_site_adp_type
_atom_site_occupancy
_atom_site_symmetry_multiplicity
_atom_site_calc_flag
_atom_site_refinement_flags
O1 O 1.11752(15) 0.81644(10) 0.62149(9) 0.0241(2) Uani 1 1 d .
H1 H 1.1723 0.8256 0.7042 0.036 Uiso 1 1 calc R
O2 O 0.77801(17) 0.71856(11) 0.47170(9) 0.0319(2) Uani 1 1 d .
O3 O 1.24879(14) 0.83900(9) 0.87168(8) 0.02154(19) Uani 1 1 d .
N1 N 0.86638(16) 0.74048(10) 0.82613(9) 0.0170(2) Uani 1 1 d .
N2 N 0.89891(17) 0.81996(11) 1.09926(10) 0.0220(2) Uani 1 1 d .
C1 C 0.9020(2) 0.73628(12) 0.58363(11) 0.0206(2) Uani 1 1 d .
C2 C 0.81739(19) 0.65931(12) 0.68458(11) 0.0170(2) Uani 1 1 d .
C3 C 1.07082(19) 0.80852(11) 0.91235(11) 0.0168(2) Uani 1 1 d .
C4 C 1.09146(19) 0.85255(11) 1.05859(11) 0.0178(2) Uani 1 1 d .
C5 C 0.9225(2) 0.85581(14) 1.23124(12) 0.0249(3) Uani 1 1 d .
H5 H 0.7884 0.8337 1.2621 0.030 Uiso 1 1 calc R
C6 C 1.1331(2) 0.92375(13) 1.32534(12) 0.0247(3) Uani 1 1 d .
H6 H 1.1421 0.9462 1.4181 0.030 Uiso 1 1 calc R
C7 C 0.55846(19) 0.63156(13) 0.67825(11) 0.0206(2) Uani 1 1 d .
H7A H 0.4651 0.5334 0.6308 0.025 Uiso 1 1 calc R
H7B H 0.4851 0.7049 0.6467 0.025 Uiso 1 1 calc R
C8 C 0.63800(18) 0.65420(13) 0.83266(11) 0.0198(2) Uani 1 1 d .
H8 H 0.5512 0.7067 0.8842 0.024 Uiso 1 1 calc R
C9 C 1.3290(2) 0.95809(13) 1.28158(12) 0.0257(3) Uani 1 1 d .
H9 H 1.4747 1.0055 1.3437 0.031 Uiso 1 1 calc R
C10 C 1.3093(2) 0.92203(13) 1.14459(12) 0.0224(2) Uani 1 1 d .
H10 H 1.4405 0.9442 1.1111 0.027 Uiso 1 1 calc R
C11 C 0.6753(2) 0.51568(13) 0.87120(12) 0.0236(2) Uani 1 1 d .
H11A H 0.5281 0.4570 0.8783 0.028 Uiso 1 1 calc R
H11B H 0.7900 0.5388 0.9598 0.028 Uiso 1 1 calc R
C12 C 0.7623(2) 0.42918(13) 0.76556(13) 0.0250(3) Uani 1 1 d .
H12A H 0.8610 0.3740 0.8105 0.030 Uiso 1 1 calc R
H12B H 0.6275 0.3597 0.6989 0.030 Uiso 1 1 calc R
C13 C 0.9010(2) 0.52255(12) 0.69119(12) 0.0212(2) Uani 1 1 d .
H13A H 1.0676 0.5488 0.7388 0.025 Uiso 1 1 calc R
H13B H 0.8798 0.4677 0.5993 0.025 Uiso 1 1 calc R

loop_
_atom_site_aniso_label
_atom_site_aniso_U_11
_atom_site_aniso_U_22
_atom_site_aniso_U_33
_atom_site_aniso_U_23
_atom_site_aniso_U_13
_atom_site_aniso_U_12
O1 0.0224(4) 0.0281(5) 0.0214(4) 0.0081(3) 0.0078(3) 0.0016(3)
O2 0.0343(5) 0.0341(5) 0.0202(4) 0.0090(4) 0.0020(4) -0.0025(4)
O3 0.0169(4) 0.0250(4) 0.0222(4) 0.0064(3) 0.0066(3) 0.0022(3)
N1 0.0160(4) 0.0180(4) 0.0174(4) 0.0036(3) 0.0055(3) 0.0043(3)
N2 0.0208(5) 0.0268(5) 0.0205(5) 0.0056(4) 0.0069(4) 0.0089(4)
C1 0.0236(6) 0.0186(5) 0.0196(5) 0.0043(4) 0.0069(4) 0.0041(4)
C2 0.0175(5) 0.0164(5) 0.0166(5) 0.0027(4) 0.0050(4) 0.0039(4)
C3 0.0167(5) 0.0152(5) 0.0194(5) 0.0056(4) 0.0051(4) 0.0049(4)
C4 0.0206(5) 0.0154(5) 0.0183(5) 0.0053(4) 0.0051(4) 0.0056(4)
C5 0.0269(6) 0.0304(6) 0.0211(5) 0.0063(5) 0.0095(5) 0.0116(5)
C6 0.0341(7) 0.0217(6) 0.0189(5) 0.0045(4) 0.0063(5) 0.0094(5)
C7 0.0162(5) 0.0233(5) 0.0210(5) 0.0037(4) 0.0037(4) 0.0046(4)
C8 0.0135(5) 0.0234(5) 0.0212(5) 0.0033(4) 0.0052(4) 0.0026(4)
C9 0.0293(6) 0.0204(6) 0.0208(6) 0.0046(4) 0.0007(5) -0.0011(5)
C10 0.0226(6) 0.0196(5) 0.0219(5) 0.0061(4) 0.0046(4) -0.0008(4)
C11 0.0228(6) 0.0230(6) 0.0246(6) 0.0076(4) 0.0088(4) 0.0008(4)
C12 0.0286(6) 0.0196(6) 0.0285(6) 0.0086(5) 0.0085(5) 0.0065(5)
C13 0.0232(5) 0.0186(5) 0.0239(5) 0.0047(4) 0.0086(4) 0.0076(4)

loop_
_atom_type_symbol
_atom_type_description
_atom_type_scat_dispersion_real
_atom_type_scat_dispersion_imag
_atom_type_scat_source
C C 0.0033 0.0016 'International Tables Vol C Tables 4.2.6.8 and 6.1.1.4'
H H 0.0000 0.0000 'International Tables Vol C Tables 4.2.6.8 and 6.1.1.4'
N N 0.0061 0.0033 'International Tables Vol C Tables 4.2.6.8 and 6.1.1.4'
O O 0.0106 0.0060 'International Tables Vol C Tables 4.2.6.8 and 6.1.1.4'

loop_
_geom_angle_atom_site_label_1
_geom_angle_atom_site_label_2
_geom_angle_atom_site_label_3
_geom_angle
C1 O1 H1 109.5
C3 N1 C2 128.18(9)
C3 N1 C8 136.70(9)
C2 N1 C8 89.16(8)
C5 N2 C4 116.94(10)
O2 C1 O1 122.17(11)
O2 C1 C2 120.49(11)
O1 C1 C2 117.26(10)
N1 C2 C1 119.11(9)
N1 C2 C13 106.77(9)
C1 C2 C13 112.07(9)
N1 C2 C7 87.28(8)
C1 C2 C7 117.76(9)
C13 C2 C7 111.28(9)
O3 C3 N1 120.56(10)
O3 C3 C4 119.01(10)
N1 C3 C4 120.42(10)
N2 C4 C10 123.96(11)
N2 C4 C3 117.87(10)
C10 C4 C3 118.15(10)
N2 C5 C6 123.42(11)
N2 C5 H5 118.3
C6 C5 H5 118.3
C9 C6 C5 118.87(11)
C9 C6 H6 120.6
C5 C6 H6 120.6
C2 C7 C8 85.80(8)
C2 C7 H7A 114.4
C8 C7 H7A 114.4
C2 C7 H7B 114.4
C8 C7 H7B 114.4
H7A C7 H7B 111.5
N1 C8 C11 107.44(9)
N1 C8 C7 86.90(8)
C11 C8 C7 110.30(9)
N1 C8 H8 116.1
C11 C8 H8 116.1
C7 C8 H8 116.1
C6 C9 C10 118.88(11)
C6 C9 H9 120.6
C10 C9 H9 120.6
C4 C10 C9 117.92(11)
C4 C10 H10 121.0
C9 C10 H10 121.0
C8 C11 C12 110.71(10)
C8 C11 H11A 109.5
C12 C11 H11A 109.5
C8 C11 H11B 109.5
C12 C11 H11B 109.5
H11A C11 H11B 108.1
C13 C12 C11 113.91(10)
C13 C12 H12A 108.8
C11 C12 H12A 108.8
C13 C12 H12B 108.8
C11 C12 H12B 108.8
H12A C12 H12B 107.7
C2 C13 C12 109.80(9)
C2 C13 H13A 109.7
C12 C13 H13A 109.7
C2 C13 H13B 109.7
C12 C13 H13B 109.7
H13A C13 H13B 108.2

loop_
_geom_bond_atom_site_label_1
_geom_bond_atom_site_label_2
_geom_bond_distance
O1 C1 1.3222(15)
O1 H1 0.8400
O2 C1 1.2105(15)
O3 C3 1.2597(13)
N1 C3 1.3319(14)
N1 C2 1.4967(14)
N1 C8 1.5008(14)
N2 C5 1.3399(15)
N2 C4 1.3427(15)
C1 C2 1.5219(15)
C2 C13 1.5408(16)
C2 C7 1.5420(15)
C3 C4 1.4948(15)
C4 C10 1.3911(16)
C5 C6 1.3907(18)
C5 H5 0.9500
C6 C9 1.3816(19)
C6 H6 0.9500
C7 C8 1.5486(16)
C7 H7A 0.9900
C7 H7B 0.9900
C8 C11 1.5276(17)
C8 H8 1.0000
C9 C10 1.3955(17)
C9 H9 0.9500
C10 H10 0.9500
C11 C12 1.5455(17)
C11 H11A 0.9900
C11 H11B 0.9900
C12 C13 1.5445(17)
C12 H12A 0.9900
C12 H12B 0.9900
C13 H13A 0.9900
C13 H13B 0.9900

loop_
_geom_hbond_atom_site_label_D
_geom_hbond_atom_site_label_H
_geom_hbond_atom_site_label_A
_geom_hbond_distance_DH
_geom_hbond_distance_HA
_geom_hbond_distance_DA
_geom_hbond_angle_DHA
O1 H1 O3 0.84 1.69 2.5275(13) 173.0
O1 H1 N1 0.84 2.58 3.0203(13) 113.8

loop_
_geom_torsion_atom_site_label_1
_geom_torsion_atom_site_label_2
_geom_torsion_atom_site_label_3
_geom_torsion_atom_site_label_4
_geom_torsion
C3 N1 C2 C1 -58.40(15)
C8 N1 C2 C1 145.46(10)
C3 N1 C2 C13 69.70(13)
C8 N1 C2 C13 -86.44(9)
C3 N1 C2 C7 -178.89(11)
C8 N1 C2 C7 24.97(8)
O2 C1 C2 N1 -136.90(12)
O1 C1 C2 N1 46.29(14)
O2 C1 C2 C13 97.50(14)
O1 C1 C2 C13 -79.32(13)
O2 C1 C2 C7 -33.49(16)
O1 C1 C2 C7 149.69(10)
C2 N1 C3 O3 16.57(17)
C8 N1 C3 O3 160.42(12)
C2 N1 C3 C4 -164.72(10)
C8 N1 C3 C4 -20.86(19)
C5 N2 C4 C10 -0.92(17)
C5 N2 C4 C3 177.69(10)
O3 C3 C4 N2 179.40(10)
N1 C3 C4 N2 0.67(16)
O3 C3 C4 C10 -1.91(16)
N1 C3 C4 C10 179.36(10)
C4 N2 C5 C6 0.03(18)
N2 C5 C6 C9 0.76(19)
N1 C2 C7 C8 -24.22(8)
C1 C2 C7 C8 -145.91(10)
C13 C2 C7 C8 82.74(10)
C3 N1 C8 C11 -66.93(16)
C2 N1 C8 C11 85.45(9)
C3 N1 C8 C7 -177.24(13)
C2 N1 C8 C7 -24.87(8)
C2 C7 C8 N1 24.16(8)
C2 C7 C8 C11 -83.30(10)
C5 C6 C9 C10 -0.69(18)
N2 C4 C10 C9 0.97(18)
C3 C4 C10 C9 -177.64(10)
C6 C9 C10 C4 -0.11(18)
N1 C8 C11 C12 -60.39(12)
C7 C8 C11 C12 32.80(13)
C8 C11 C12 C13 28.35(14)
N1 C2 C13 C12 62.41(11)
C1 C2 C13 C12 -165.49(10)
C7 C2 C13 C12 -31.28(13)
C11 C12 C13 C2 -29.08(14)
